data_4022929
loop_
_publ_author_name
'Karl B. Lindsay'
'Francesc Ferrando'
'Kasper L. Christensen'
'Jacob Overgaard'
'Tom\`as Roca'
'M.-Llu\"isa Bennasar'
'Troels Skrydstrup'

_publ_contact_author 'Overgaard, Jacob'
_publ_contact_author_email jacobo@chem.au.dk
_publ_section_title
;
 SmI~2~-Promoted Radical Addition Reactions with
 N-(2-Indolylacyl)oxazolidinones: Synthesis of Bisindole Compounds
;
_journal_name_full 'Journal of Organic Chemistry'
_journal_page_first 4181
_journal_page_last 4188
_journal_paper_doi 10.1021/jo070273d
_journal_volume 72
_journal_year 2007
_chemical_compound_source 'synthesis as described'
_chemical_formula_moiety 'C32 H22 N2 O2'
_chemical_formula_sum 'C32 H22 N2 O2'
_chemical_formula_weight 466.52
_chemical_name_systematic
;
 ?
;
_space_group_IT_number 14
_symmetry_cell_setting monoclinic
_symmetry_Int_Tables_number 14
_symmetry_space_group_name_Hall '-P 2ybc'
_symmetry_space_group_name_H-M 'P 1 21/c 1'
_atom_sites_solution_hydrogens geom
_atom_sites_solution_primary direct
_atom_sites_solution_secondary difmap
_audit_creation_date 2006-09-11T11:07:21-00:00
_audit_creation_method 'WinGX routine CIF_UPDATE'
_cell_angle_alpha 90
_cell_angle_beta 102.619(10)
_cell_angle_gamma 90
_cell_formula_units_Z 2
_cell_length_a 11.702(4)
_cell_length_b 15.520(5)
_cell_length_c 6.3747(18)
_cell_measurement_reflns_used 2571
_cell_measurement_temperature 100(2)
_cell_measurement_theta_max 25.37
_cell_measurement_theta_min 2.62
_cell_measurement_wavelength 0.71073
_cell_volume 1129.8(6)
_computing_cell_refinement 'Saint+ (Bruker-Nonius, 2006)'
_computing_data_collection 'Apex2 (Bruker-Nonius, 2006)'
_computing_data_reduction 'Saint+ (Bruker-Nonius, 2006)'
_computing_molecular_graphics 'Ortep-3 for Windows (Farrugia, 1997)'
_computing_publication_material 'WinGX publication routines (Farrugia, 1999)'
_computing_structure_refinement 'SHELXL-97 (Sheldrick, 1997)'
_computing_structure_solution 'SHELXS-97 (Sheldrick, 1997)'
_diffrn_ambient_temperature 100(2)
_diffrn_detector_area_resol_mean 83.33
_diffrn_measured_fraction_theta_full 0.988
_diffrn_measured_fraction_theta_max 0.966
_diffrn_measurement_device_type 'Bruker X8 APEX-II diffractometer'
_diffrn_measurement_method '\f-scans and \w-scans'
_diffrn_radiation_monochromator graphite
_diffrn_radiation_probe x-ray
_diffrn_radiation_type MoK\a
_diffrn_radiation_wavelength 0.71073
_diffrn_reflns_av_R_equivalents 0.1016
_diffrn_reflns_av_unetI/netI 0.0892
_diffrn_reflns_limit_h_max 16
_diffrn_reflns_limit_h_min -16
_diffrn_reflns_limit_k_max 22
_diffrn_reflns_limit_k_min -22
_diffrn_reflns_limit_l_max 9
_diffrn_reflns_limit_l_min -8
_diffrn_reflns_number 22161
_diffrn_reflns_theta_full 29.5
_diffrn_reflns_theta_max 30.61
_diffrn_reflns_theta_min 3.53
_diffrn_source 'fine-focus sealed tube'
_diffrn_standards_number 0
_exptl_absorpt_coefficient_mu 0.086
_exptl_absorpt_correction_type none
_exptl_crystal_colour red
_exptl_crystal_density_diffrn 1.371
_exptl_crystal_density_method 'not measured'
_exptl_crystal_description rod
_exptl_crystal_F_000 488
_exptl_crystal_size_max 0.35
_exptl_crystal_size_mid 0.12
_exptl_crystal_size_min 0.08
_refine_diff_density_max 0.292
_refine_diff_density_min -0.378
_refine_diff_density_rms 0.07
_refine_ls_extinction_method none
_refine_ls_goodness_of_fit_ref 1.005
_refine_ls_hydrogen_treatment constr
_refine_ls_matrix_type full
_refine_ls_number_parameters 163
_refine_ls_number_reflns 3356
_refine_ls_number_restraints 0
_refine_ls_restrained_S_all 1.005
_refine_ls_R_factor_all 0.1225
_refine_ls_R_factor_gt 0.0635
_refine_ls_shift/su_max 0
_refine_ls_shift/su_mean 0
_refine_ls_structure_factor_coef Fsqd
_refine_ls_weighting_details 'calc w=1/[\s^2^(Fo^2^)+(0.0723P)^2^+0.0000P] where P=(Fo^2^+2Fc^2^)/3'
_refine_ls_weighting_scheme calc
_refine_ls_wR_factor_gt 0.1332
_refine_ls_wR_factor_ref 0.1528
_reflns_number_gt 2016
_reflns_number_total 3356
_reflns_threshold_expression >2sigma(I)
_cod_data_source_file jo070273dsi20070208_060052.cif
_cod_data_source_block test
_cod_original_sg_symbol_H-M 'P 21/c'
_cod_database_code 4022929

loop_
_symmetry_equiv_pos_as_xyz
'x, y, z'
'-x, y+1/2, -z+1/2'
'-x, -y, -z'
'x, -y-1/2, z-1/2'

loop_
_atom_site_label
_atom_site_type_symbol
_atom_site_fract_x
_atom_site_fract_y
_atom_site_fract_z
_atom_site_U_iso_or_equiv
_atom_site_adp_type
_atom_site_occupancy
_atom_site_symmetry_multiplicity
_atom_site_calc_flag
_atom_site_refinement_flags
C1 C 0.40438(16) 0.57269(11) 0.3330(3) 0.0179(4) Uani 1 1 d .
C2 C 0.46015(16) 0.54487(11) 0.1653(3) 0.0184(4) Uani 1 1 d .
C3 C 0.15772(17) 0.35944(11) 0.1214(3) 0.0190(4) Uani 1 1 d .
C4 C 0.40635(17) 0.64850(12) 0.4552(3) 0.0203(4) Uani 1 1 d .
H4 H 0.4553 0.6955 0.4374 0.024 Uiso 1 1 calc R
C5 C 0.33318(15) 0.50315(11) 0.3697(3) 0.0179(4) Uani 1 1 d .
C6 C 0.54237(16) 0.59010(11) 0.0622(3) 0.0181(4) Uani 1 1 d .
C7 C 0.42247(15) 0.46094(11) 0.1110(3) 0.0172(4) Uani 1 1 d .
C8 C 0.26338(17) 0.58308(12) 0.6338(3) 0.0239(4) Uani 1 1 d .
H8 H 0.2153 0.5884 0.7353 0.029 Uiso 1 1 calc R
C9 C -0.04534(18) 0.31784(12) 0.0839(3) 0.0260(5) Uani 1 1 d .
H9 H -0.1034 0.2864 0.135 0.031 Uiso 1 1 calc R
C10 C 0.33506(18) 0.65266(12) 0.6022(3) 0.0238(4) Uani 1 1 d .
H10 H 0.3345 0.7038 0.6838 0.029 Uiso 1 1 calc R
C11 C 0.26175(16) 0.50731(12) 0.5200(3) 0.0213(4) Uani 1 1 d .
H11 H 0.2143 0.46 0.5423 0.026 Uiso 1 1 calc R
C12 C -0.07646(18) 0.36715(12) -0.0998(3) 0.0256(5) Uani 1 1 d .
H12 H -0.1559 0.3698 -0.1756 0.031 Uiso 1 1 calc R
C13 C 0.00894(18) 0.41293(13) -0.1730(3) 0.0287(5) Uani 1 1 d .
H13 H -0.0124 0.4474 -0.2987 0.034 Uiso 1 1 calc R
C14 C 0.28517(16) 0.35244(11) 0.2362(3) 0.0200(4) Uani 1 1 d .
H14A H 0.29 0.3337 0.3863 0.024 Uiso 1 1 calc R
H14B H 0.3241 0.3082 0.1643 0.024 Uiso 1 1 calc R
C15 C 0.07147(17) 0.31408(12) 0.1950(3) 0.0228(4) Uani 1 1 d .
H15 H 0.0923 0.2803 0.3218 0.027 Uiso 1 1 calc R
C16 C 0.12514(17) 0.40878(12) -0.0643(3) 0.0238(4) Uani 1 1 d .
H16 H 0.183 0.4399 -0.117 0.029 Uiso 1 1 calc R
N1 N 0.34698(13) 0.43532(9) 0.2366(2) 0.0177(3) Uani 1 1 d .
O1 O 0.58034(12) 0.66300(8) 0.1156(2) 0.0249(3) Uani 1 1 d .

loop_
_atom_site_aniso_label
_atom_site_aniso_U_11
_atom_site_aniso_U_22
_atom_site_aniso_U_33
_atom_site_aniso_U_23
_atom_site_aniso_U_13
_atom_site_aniso_U_12
C1 0.0145(8) 0.0179(8) 0.0187(9) 0.0011(7) -0.0019(7) 0.0032(7)
C2 0.0159(9) 0.0172(8) 0.0207(10) 0.0011(7) 0.0013(8) 0.0007(7)
C3 0.0207(9) 0.0125(8) 0.0238(10) -0.0017(7) 0.0051(8) 0.0000(7)
C4 0.0195(9) 0.0179(9) 0.0218(10) 0.0001(7) 0.0007(8) 0.0019(7)
C5 0.0149(9) 0.0176(8) 0.0196(10) 0.0011(7) 0.0001(7) 0.0024(7)
C6 0.0151(9) 0.0147(8) 0.0233(10) 0.0010(7) 0.0012(8) 0.0012(7)
C7 0.0149(9) 0.0158(8) 0.0205(10) 0.0009(7) 0.0029(7) 0.0012(7)
C8 0.0223(10) 0.0269(10) 0.0223(10) 0.0010(8) 0.0048(8) 0.0047(8)
C9 0.0212(10) 0.0225(9) 0.0354(12) 0.0006(9) 0.0087(9) -0.0008(8)
C10 0.0241(10) 0.0225(9) 0.0231(10) -0.0043(8) 0.0009(8) 0.0035(8)
C11 0.0180(9) 0.0218(9) 0.0233(10) 0.0032(8) 0.0028(8) 0.0015(8)
C12 0.0189(10) 0.0226(9) 0.0337(12) -0.0008(8) 0.0023(9) 0.0019(8)
C13 0.0254(11) 0.0281(10) 0.0303(12) 0.0069(9) 0.0010(9) -0.0002(9)
C14 0.0200(9) 0.0145(8) 0.0250(10) 0.0027(7) 0.0042(8) -0.0021(7)
C15 0.0220(10) 0.0184(9) 0.0283(11) 0.0041(8) 0.0058(8) 0.0001(8)
C16 0.0221(10) 0.0240(9) 0.0262(11) 0.0038(8) 0.0069(9) -0.0040(8)
N1 0.0162(8) 0.0153(7) 0.0214(8) 0.0011(6) 0.0042(6) 0.0001(6)
O1 0.0280(8) 0.0160(6) 0.0318(8) -0.0047(6) 0.0087(6) -0.0051(5)

loop_
_atom_type_symbol
_atom_type_description
_atom_type_scat_dispersion_real
_atom_type_scat_dispersion_imag
_atom_type_scat_source
C C 0.0033 0.0016 'International Tables Vol C Tables 4.2.6.8 and 6.1.1.4'
H H 0 0 'International Tables Vol C Tables 4.2.6.8 and 6.1.1.4'
N N 0.0061 0.0033 'International Tables Vol C Tables 4.2.6.8 and 6.1.1.4'
O O 0.0106 0.006 'International Tables Vol C Tables 4.2.6.8 and 6.1.1.4'

loop_
_geom_angle_atom_site_label_1
_geom_angle_atom_site_label_2
_geom_angle_atom_site_label_3
_geom_angle
_geom_angle_site_symmetry_3
C4 C1 C5 119.01(18) .
C4 C1 C2 135.09(17) .
C5 C1 C2 105.90(15) .
C7 C2 C1 107.17(16) .
C7 C2 C6 122.81(17) .
C1 C2 C6 130.02(16) .
C16 C3 C15 118.72(18) .
C16 C3 C14 120.56(17) .
C15 C3 C14 120.69(17) .
C10 C4 C1 118.26(18) .
C10 C4 H4 120.9 .
C1 C4 H4 120.9 .
N1 C5 C11 128.33(17) .
N1 C5 C1 109.10(16) .
C11 C5 C1 122.57(17) .
O1 C6 C2 123.32(17) .
O1 C6 C7 123.41(17) 3_665
C2 C6 C7 113.26(15) 3_665
N1 C7 C2 109.54(16) .
N1 C7 C6 126.54(16) 3_665
C2 C7 C6 123.89(16) 3_665
C11 C8 C10 121.24(19) .
C11 C8 H8 119.4 .
C10 C8 H8 119.4 .
C12 C9 C15 120.07(19) .
C12 C9 H9 120 .
C15 C9 H9 120 .
C4 C10 C8 121.76(18) .
C4 C10 H10 119.1 .
C8 C10 H10 119.1 .
C8 C11 C5 117.13(18) .
C8 C11 H11 121.4 .
C5 C11 H11 121.4 .
C9 C12 C13 119.58(19) .
C9 C12 H12 120.2 .
C13 C12 H12 120.2 .
C16 C13 C12 120.53(19) .
C16 C13 H13 119.7 .
C12 C13 H13 119.7 .
N1 C14 C3 111.64(14) .
N1 C14 H14A 109.3 .
C3 C14 H14A 109.3 .
N1 C14 H14B 109.3 .
C3 C14 H14B 109.3 .
H14A C14 H14B 108 .
C3 C15 C9 120.61(18) .
C3 C15 H15 119.7 .
C9 C15 H15 119.7 .
C13 C16 C3 120.49(19) .
C13 C16 H16 119.8 .
C3 C16 H16 119.8 .
C7 N1 C5 108.25(14) .
C7 N1 C14 128.95(15) .
C5 N1 C14 122.78(15) .

loop_
_geom_bond_atom_site_label_1
_geom_bond_atom_site_label_2
_geom_bond_distance
_geom_bond_site_symmetry_2
C1 C4 1.408(3) .
C1 C5 1.414(2) .
C1 C2 1.435(3) .
C2 C7 1.394(2) .
C2 C6 1.458(3) .
C3 C16 1.391(3) .
C3 C15 1.393(3) .
C3 C14 1.515(3) .
C4 C10 1.385(3) .
C4 H4 0.95 .
C5 N1 1.384(2) .
C5 C11 1.403(3) .
C6 O1 1.236(2) .
C6 C7 1.488(3) 3_665
C7 N1 1.374(2) .
C7 C6 1.488(3) 3_665
C8 C11 1.380(3) .
C8 C10 1.408(3) .
C8 H8 0.95 .
C9 C12 1.380(3) .
C9 C15 1.397(3) .
C9 H9 0.95 .
C10 H10 0.95 .
C11 H11 0.95 .
C12 C13 1.388(3) .
C12 H12 0.95 .
C13 C16 1.386(3) .
C13 H13 0.95 .
C14 N1 1.475(2) .
C14 H14A 0.99 .
C14 H14B 0.99 .
C15 H15 0.95 .
C16 H16 0.95 .

loop_
_geom_torsion_atom_site_label_1
_geom_torsion_atom_site_label_2
_geom_torsion_atom_site_label_3
_geom_torsion_atom_site_label_4
_geom_torsion
_geom_torsion_site_symmetry_1
_geom_torsion_site_symmetry_4
C4 C1 C2 C7 179.4(2) . .
C5 C1 C2 C7 -0.9(2) . .
C4 C1 C2 C6 0.0(3) . .
C5 C1 C2 C6 179.74(18) . .
C5 C1 C4 C10 -2.1(3) . .
C2 C1 C4 C10 177.61(19) . .
C4 C1 C5 N1 -178.57(16) . .
C2 C1 C5 N1 1.67(19) . .
C4 C1 C5 C11 1.6(3) . .
C2 C1 C5 C11 -178.12(16) . .
C7 C2 C6 O1 -176.67(17) . .
C1 C2 C6 O1 2.7(3) . .
C7 C2 C6 C7 2.3(3) . 3_665
C1 C2 C6 C7 -178.37(17) . 3_665
C1 C2 C7 N1 -0.3(2) . .
C6 C2 C7 N1 179.20(16) . .
C1 C2 C7 C6 177.99(16) . 3_665
C6 C2 C7 C6 -2.6(3) . 3_665
C1 C4 C10 C8 1.1(3) . .
C11 C8 C10 C4 0.4(3) . .
C10 C8 C11 C5 -0.9(3) . .
N1 C5 C11 C8 -179.89(17) . .
C1 C5 C11 C8 -0.1(3) . .
C15 C9 C12 C13 -0.1(3) . .
C9 C12 C13 C16 0.6(3) . .
C16 C3 C14 N1 38.9(2) . .
C15 C3 C14 N1 -143.51(17) . .
C16 C3 C15 C9 0.2(3) . .
C14 C3 C15 C9 -177.37(17) . .
C12 C9 C15 C3 -0.4(3) . .
C12 C13 C16 C3 -0.8(3) . .
C15 C3 C16 C13 0.3(3) . .
C14 C3 C16 C13 177.93(18) . .
C2 C7 N1 C5 1.3(2) . .
C6 C7 N1 C5 -176.88(16) 3_665 .
C2 C7 N1 C14 179.76(16) . .
C6 C7 N1 C14 1.6(3) 3_665 .
C11 C5 N1 C7 177.91(18) . .
C1 C5 N1 C7 -1.87(19) . .
C11 C5 N1 C14 -0.7(3) . .
C1 C5 N1 C14 179.57(15) . .
C3 C14 N1 C7 -102.5(2) . .
C3 C14 N1 C5 75.7(2) . .
